data_4080551
loop_
_publ_author_name
'Guernon, Hannah'
'Legault, Claude Y.'

_publ_section_title
;
 N-Acyliminoimidazolium Ylides as Precursors to AnionicN-Heterocyclic
 Carbene Ligands: Control of Topology and Reactivity
;
_journal_issue 6
_journal_name_full Organometallics
_journal_page_first 1988
_journal_paper_doi 10.1021/om400078f
_journal_volume 32
_journal_year 2013
_chemical_formula_sum 'C28 H35 Ag3 Cl2 F9 N9 O3'
_chemical_formula_weight 1111.16
_space_group_crystal_system orthorhombic
_space_group_IT_number 19
_space_group_name_Hall 'P 2ac 2ab'
_space_group_name_H-M_alt 'P 21 21 21'
_symmetry_space_group_name_Hall 'P 2ac 2ab'
_symmetry_space_group_name_H-M 'P 21 21 21'
_atom_sites_solution_hydrogens geom
_atom_sites_solution_primary direct
_atom_sites_solution_secondary difmap
_audit_creation_method 'APEX2 v2011.8-0'
_cell_angle_alpha 90
_cell_angle_beta 90
_cell_angle_gamma 90
_cell_formula_units_Z 8
_cell_length_a 11.766(3)
_cell_length_b 19.158(2)
_cell_length_c 36.462(6)
_cell_measurement_reflns_used 9732
_cell_measurement_temperature 293.(2)
_cell_measurement_theta_max 66.0065
_cell_measurement_theta_min 3.9802
_cell_volume 8219(3)
_computing_cell_refinement 'SAINT V7.68A (Bruker AXS, 2009)'
_computing_data_collection 'Bruker Instrument Service v2011.8.1.0'
_computing_data_reduction 'SAINT V7.68A (Bruker AXS, 2009)'
_computing_structure_refinement 'SHELXL-97 (Sheldrick, 2008)'
_computing_structure_solution 'SHELXS-97 (Sheldrick, 2008)'
_diffrn_ambient_temperature 293.(2)
_diffrn_detector_area_resol_mean 8.3333
_diffrn_measured_fraction_theta_full 0.985
_diffrn_measured_fraction_theta_max 0.985
_diffrn_radiation_monochromator none
_diffrn_radiation_type 'Cu K\a'
_diffrn_radiation_wavelength 1.54176
_diffrn_reflns_av_R_equivalents 0.0447
_diffrn_reflns_av_sigmaI/netI 0.0390
_diffrn_reflns_limit_h_max 13
_diffrn_reflns_limit_h_min -9
_diffrn_reflns_limit_k_max 21
_diffrn_reflns_limit_k_min -22
_diffrn_reflns_limit_l_max 43
_diffrn_reflns_limit_l_min -38
_diffrn_reflns_number 68400
_diffrn_reflns_theta_full 65.99
_diffrn_reflns_theta_max 65.99
_diffrn_reflns_theta_min 2.42
_diffrn_source 'ImuS micro--focus source with MX optics'
_exptl_absorpt_coefficient_mu 13.293
_exptl_absorpt_correction_T_max 0.55
_exptl_absorpt_correction_T_min 0.28
_exptl_absorpt_correction_type multi-scan
_exptl_absorpt_process_details 'SADABS V2008/1 (Bruker AXS)'
_exptl_crystal_colour 'clear pale yellow'
_exptl_crystal_density_diffrn 1.796
_exptl_crystal_density_method 'not measured'
_exptl_crystal_description Needle
_exptl_crystal_F_000 4368
_exptl_crystal_size_max 0.450
_exptl_crystal_size_mid 0.060
_exptl_crystal_size_min 0.030
_refine_diff_density_max 2.408
_refine_diff_density_min -1.851
_refine_ls_abs_structure_details 'Flack H D (1983), Acta Cryst. A39, 876-881'
_refine_ls_abs_structure_Flack 0.071(14)
_refine_ls_extinction_method none
_refine_ls_goodness_of_fit_ref 1.034
_refine_ls_hydrogen_treatment refxyz
_refine_ls_matrix_type full
_refine_ls_number_parameters 697
_refine_ls_number_reflns 13965
_refine_ls_number_restraints 6
_refine_ls_restrained_S_all 1.034
_refine_ls_R_factor_all 0.0691
_refine_ls_R_factor_gt 0.0679
_refine_ls_shift/su_max 0.071
_refine_ls_shift/su_mean 0.003
_refine_ls_structure_factor_coef Fsqd
_refine_ls_weighting_details 'calc w=1/[\s^2^(Fo^2^)+(0.1220P)^2^+63.4266P] where P=(Fo^2^+2Fc^2^)/3'
_refine_ls_weighting_scheme calc
_refine_ls_wR_factor_gt 0.1876
_refine_ls_wR_factor_ref 0.1894
_reflns_number_gt 13620
_reflns_number_total 13965
_reflns_threshold_expression >2sigma(I)
_cod_data_source_file om400078f_si_002.cif
_cod_data_source_block complex_3c
_cod_original_cell_volume 8219.(2)
_cod_database_code 4080551

loop_
_space_group_symop_operation_xyz
'x, y, z'
'-x+1/2, -y, z+1/2'
'x+1/2, -y+1/2, -z'
'-x, y+1/2, -z+1/2'

loop_
_atom_site_type_symbol
_atom_site_label
_atom_site_fract_x
_atom_site_fract_y
_atom_site_fract_z
_atom_site_U_iso_or_equiv
_atom_site_adp_type
_atom_site_calc_flag
_atom_site_refinement_flags
_atom_site_occupancy
C C1 0.9817(11) 0.6960(7) 0.9110(3) 0.0502(17) Uani d . 1
C C2 0.8667(8) 0.6981(5) 0.9300(3) 0.032(2) Uani d . 1
C C3 0.6433(9) 0.7613(5) 0.9519(3) 0.032(2) Uani d . 1
H H3 0.6902 0.7944 0.9628 0.038 Uiso calc R 1
C C4 0.5298(9) 0.7495(5) 0.9591(3) 0.033(2) Uani d . 1
H H4 0.4848 0.7738 0.9758 0.04 Uiso calc R 1
C C5 0.5845(8) 0.6716(6) 0.9147(3) 0.034(2) Uani d . 1
C C6 0.3761(15) 0.6627(9) 0.9352(5) 0.074(3) Uani d . 1
C C7 0.3300(16) 0.6801(11) 0.8982(5) 0.0785(12) Uani d . 1
H H7A 0.3382 0.7293 0.8939 0.118 Uiso calc R 1
H H7B 0.251 0.6677 0.8972 0.118 Uiso calc R 1
H H7C 0.3711 0.6546 0.8799 0.118 Uiso calc R 1
C C8 0.3043(15) 0.7013(10) 0.9645(5) 0.0785(12) Uani d . 1
H H8A 0.327 0.6863 0.9885 0.118 Uiso calc R 1
H H8B 0.2253 0.6909 0.9609 0.118 Uiso calc R 1
H H8C 0.3161 0.7507 0.9623 0.118 Uiso calc R 1
C C9 0.3830(16) 0.5866(10) 0.9418(5) 0.0785(12) Uani d . 1
H H9A 0.4253 0.565 0.9224 0.118 Uiso calc R 1
H H9B 0.3077 0.5673 0.9426 0.118 Uiso calc R 1
H H9C 0.4205 0.5781 0.9648 0.118 Uiso calc R 1
C C10 0.4529(11) 0.5332(7) 0.8017(3) 0.0502(17) Uani d . 1
C C11 0.5542(12) 0.4882(7) 0.8095(3) 0.050(3) Uani d . 1
C C12 0.6898(13) 0.3958(7) 0.8623(4) 0.056(3) Uani d . 1
H H12 0.6214 0.375 0.8689 0.068 Uiso calc R 1
C C13 0.7953(17) 0.3676(8) 0.8661(5) 0.078(5) Uani d . 1
H H13 0.8131 0.3244 0.8762 0.094 Uiso calc R 1
C C14 0.8156(11) 0.4745(6) 0.8406(3) 0.045(3) Uani d . 1
C C15 0.9970(14) 0.4055(9) 0.8523(5) 0.074(3) Uani d . 1
C C16 1.0203(16) 0.3258(10) 0.8558(5) 0.0785(12) Uani d . 1
H H16A 0.9571 0.3002 0.846 0.118 Uiso calc R 1
H H16B 1.0304 0.314 0.8812 0.118 Uiso calc R 1
H H16C 1.0879 0.3141 0.8424 0.118 Uiso calc R 1
C C17 1.0416(16) 0.4164(10) 0.8126(5) 0.0785(12) Uani d . 1
H H17A 0.9969 0.3892 0.7959 0.118 Uiso calc R 1
H H17B 1.1196 0.402 0.8113 0.118 Uiso calc R 1
H H17C 1.0359 0.4649 0.8062 0.118 Uiso calc R 1
C C18 1.0507(15) 0.4587(10) 0.8777(5) 0.0785(12) Uani d . 1
H H18A 1.1319 0.4539 0.877 0.118 Uiso calc R 1
H H18B 1.0243 0.451 0.9023 0.118 Uiso calc R 1
H H18C 1.0299 0.5049 0.87 0.118 Uiso calc R 1
C C19 1.1343(11) 0.6339(7) 0.7957(3) 0.0502(17) Uani d . 1
C C20 1.0380(14) 0.6763(9) 0.7795(5) 0.070(4) Uani d . 1
C C21 0.8387(15) 0.7160(7) 0.7353(4) 0.0631(16) Uani d . 1
H H21 0.8884 0.7045 0.7164 0.076 Uiso calc R 1
C C22 0.7519(15) 0.7536(7) 0.7319(4) 0.0631(16) Uani d . 1
H H22 0.7285 0.7763 0.7107 0.076 Uiso calc R 1
C C23 0.7613(15) 0.7208(7) 0.7923(4) 0.0631(16) Uani d . 1
C C24 0.5812(14) 0.7924(9) 0.7781(5) 0.074(3) Uani d . 1
C C25 0.6149(16) 0.8730(10) 0.7786(5) 0.0785(12) Uani d . 1
H H25A 0.6798 0.8797 0.7942 0.118 Uiso calc R 1
H H25B 0.5522 0.8999 0.7878 0.118 Uiso calc R 1
H H25C 0.6329 0.8879 0.7542 0.118 Uiso calc R 1
C C26 0.5437(16) 0.7721(10) 0.8184(5) 0.0785(12) Uani d . 1
H H26A 0.5413 0.7222 0.8207 0.118 Uiso calc R 1
H H26B 0.4698 0.7911 0.8233 0.118 Uiso calc R 1
H H26C 0.5974 0.7908 0.8356 0.118 Uiso calc R 1
C C27 0.4787(15) 0.7699(10) 0.7548(5) 0.0785(12) Uani d . 1
H H27A 0.4771 0.7968 0.7326 0.118 Uiso calc R 1
H H27B 0.4099 0.7776 0.7683 0.118 Uiso calc R 1
H H27C 0.4853 0.7212 0.7489 0.118 Uiso calc R 1
C C28 0.3043(15) 0.2217(9) 0.8914(5) 0.070(2) Uani d . 1
C C29 0.3152(13) 0.1588(11) 0.8628(5) 0.078(5) Uani d . 1
C C30 0.2980(13) 0.0741(8) 0.7957(5) 0.071(5) Uani d . 1
H H30 0.343 0.1106 0.7871 0.085 Uiso calc R 1
C C31 0.2781(13) 0.0131(9) 0.7797(5) 0.071(4) Uani d . 1
H H31 0.3103 -0.0028 0.758 0.085 Uiso calc R 1
C C32 0.1720(11) 0.0135(7) 0.8310(4) 0.049(3) Uani d . 1
C C33 0.1527(15) -0.0950(9) 0.7908(5) 0.070(2) Uani d . 1
C C34 0.2026(15) -0.1194(10) 0.7553(5) 0.0785(12) Uani d . 1
H H34A 0.284 -0.1173 0.7566 0.118 Uiso calc R 1
H H34B 0.1765 -0.0899 0.7357 0.118 Uiso calc R 1
H H34C 0.1793 -0.1666 0.7507 0.118 Uiso calc R 1
C C35 0.1852(15) -0.1482(10) 0.8208(5) 0.0785(12) Uani d . 1
H H35A 0.2632 -0.1415 0.8277 0.118 Uiso calc R 1
H H35B 0.1753 -0.1947 0.8115 0.118 Uiso calc R 1
H H35C 0.1374 -0.1417 0.8418 0.118 Uiso calc R 1
C C36 0.0226(15) -0.0870(11) 0.7873(5) 0.0785(12) Uani d . 1
H H36A -0.0077 -0.1258 0.7738 0.118 Uiso calc R 1
H H36B 0.0054 -0.0444 0.7745 0.118 Uiso calc R 1
H H36C -0.0109 -0.0857 0.8113 0.118 Uiso calc R 1
C C37 0.0273(15) 0.2634(8) 0.9862(5) 0.070(2) Uani d . 1
C C38 -0.0639(19) 0.2550(9) 0.9553(4) 0.088(7) Uani d . 1
C C39 -0.2762(16) 0.1899(10) 0.9198(4) 0.081(6) Uani d . 1
H H39 -0.3161 0.2052 0.9403 0.098 Uiso calc R 1
C C40 -0.3202(11) 0.1729(8) 0.8872(3) 0.057(4) Uani d . 1
H H40 -0.3963 0.1747 0.8804 0.069 Uiso calc R 1
C C41 -0.1282(10) 0.1545(6) 0.8831(3) 0.040(2) Uani d . 1
C C42 -0.2487(15) 0.1310(8) 0.8260(5) 0.070(2) Uani d . 1
C C43 -0.3441(15) 0.0806(10) 0.8243(5) 0.0785(12) Uani d . 1
H H43A -0.3764 0.0752 0.8483 0.118 Uiso calc R 1
H H43B -0.3165 0.0363 0.8158 0.118 Uiso calc R 1
H H43C -0.4011 0.0976 0.8078 0.118 Uiso calc R 1
C C44 -0.2768(16) 0.2006(10) 0.8054(5) 0.0785(12) Uani d . 1
H H44A -0.3034 0.1902 0.7811 0.118 Uiso calc R 1
H H44B -0.2096 0.2289 0.8039 0.118 Uiso calc R 1
H H44C -0.3347 0.2255 0.8186 0.118 Uiso calc R 1
C C45 -0.1409(15) 0.0947(11) 0.8101(5) 0.0785(12) Uani d . 1
H H45A -0.1211 0.0556 0.8253 0.118 Uiso calc R 1
H H45B -0.079 0.1273 0.8097 0.118 Uiso calc R 1
H H45C -0.1562 0.0788 0.7857 0.118 Uiso calc R 1
C C46 -0.1810(14) -0.0973(9) 0.8907(5) 0.070(5) Uani d . 1
C C47 -0.1113(12) -0.0957(6) 0.9251(3) 0.049(3) Uani d . 1
C C48 0.1034(11) -0.1207(6) 0.9699(3) 0.043(3) Uani d . 1
H H48 0.0934 -0.1672 0.9634 0.052 Uiso calc R 1
C C49 0.1701(11) -0.0947(6) 0.9980(3) 0.043(3) Uani d . 1
H H49 0.2155 -0.1202 1.014 0.052 Uiso calc R 1
C C50 0.0827(13) -0.0039(6) 0.9704(3) 0.050(3) Uani d . 1
C C51 0.2189(12) 0.0256(6) 1.0225(4) 0.050(3) Uani d . 1
C C52 0.2952(15) 0.0760(10) 0.9975(5) 0.0785(12) Uani d . 1
H H52A 0.3441 0.0483 0.9822 0.118 Uiso calc R 1
H H52B 0.3404 0.1056 1.0129 0.118 Uiso calc R 1
H H52C 0.2467 0.1042 0.9823 0.118 Uiso calc R 1
C C53 0.1322(16) 0.0713(10) 1.0423(5) 0.0785(12) Uani d . 1
H H53A 0.0839 0.0935 1.0246 0.118 Uiso calc R 1
H H53B 0.1712 0.1062 1.0564 0.118 Uiso calc R 1
H H53C 0.087 0.0428 1.0583 0.118 Uiso calc R 1
C C54 0.2898(12) -0.0150(8) 1.0491(3) 0.053(3) Uani d . 1
H H54A 0.242 -0.0462 1.0627 0.08 Uiso calc R 1
H H54B 0.3271 0.0165 1.0656 0.08 Uiso calc R 1
H H54C 0.3458 -0.0415 1.0359 0.08 Uiso calc R 1
C C55 0.209(2) 0.490(2) 0.0042(7) 0.210(3) Uani d D 1
H H55A 0.2091 0.45 -0.0119 0.252 Uiso calc R 1
H H55B 0.2797 0.5157 0.0016 0.252 Uiso calc R 1
C C56 0.426(3) 0.9833(15) 0.9036(7) 0.210(3) Uani d D 1
H H56A 0.3847 1.0268 0.9003 0.252 Uiso calc R 1
H H56B 0.4906 0.9906 0.9195 0.252 Uiso calc R 1
Cl Cl1 0.0853(9) 0.5463(7) -0.0038(3) 0.210(3) Uani d D 1
Cl Cl2 0.1819(9) 0.4666(8) 0.0508(3) 0.210(3) Uani d D 1
Cl Cl3 0.3315(9) 0.9111(8) 0.9202(4) 0.210(3) Uani d D 1
Cl Cl4 0.4643(9) 0.9440(8) 0.8610(4) 0.210(3) Uani d D 1
F F1 1.0099(12) 0.6297(9) 0.9054(4) 0.1169(10) Uani d . 1
F F2 0.9909(12) 0.7167(8) 0.8772(4) 0.1169(10) Uani d . 1
F F3 1.0584(12) 0.7297(8) 0.9271(4) 0.1169(10) Uani d . 1
F F4 0.0006(12) 0.3051(8) 1.0081(4) 0.1169(10) Uani d . 1
F F5 0.4211(11) 0.5811(8) 0.8215(3) 0.1169(10) Uani d D 1
F F6 0.0875(12) 0.3359(8) 0.9774(4) 0.1169(10) Uani d . 1
F F7 0.3750(11) 0.4984(8) 0.7827(4) 0.1169(10) Uani d D 1
F F8 0.4821(11) 0.5747(8) 0.7696(3) 0.1169(10) Uani d D 1
F F9 0.1170(12) 0.2280(8) 0.9845(4) 0.1169(10) Uani d . 1
F F10 0.2052(12) 0.2245(9) 0.9086(4) 0.1169(10) Uani d . 1
F F11 0.3902(12) 0.2203(8) 0.9132(4) 0.1169(10) Uani d . 1
F F12 0.3136(11) 0.2816(9) 0.8734(4) 0.1169(10) Uani d . 1
F F19 1.2316(12) 0.6608(9) 0.7864(4) 0.1169(10) Uani d . 1
F F20 1.1358(12) 0.5711(8) 0.7815(4) 0.1169(10) Uani d . 1
F F21 1.1235(12) 0.6227(8) 0.8305(4) 0.1169(10) Uani d . 1
F F61 -0.1803(11) -0.0393(9) 0.8716(4) 0.1169(10) Uani d . 1
F F62 -0.2833(12) -0.1239(8) 0.8951(4) 0.1169(10) Uani d . 1
F F63 -0.1229(12) -0.1446(8) 0.8651(4) 0.1169(10) Uani d . 1
N N1 0.4942(7) 0.6932(5) 0.9362(2) 0.0338(19) Uani d . 1
N N2 0.6735(7) 0.7130(5) 0.9247(2) 0.0322(18) Uani d . 1
N N3 0.7799(8) 0.7100(6) 0.9071(2) 0.041(2) Uani d . 1
N N4 0.8715(12) 0.4164(6) 0.8518(4) 0.068(3) Uani d . 1
N N5 0.7031(9) 0.4598(5) 0.8470(2) 0.041(2) Uani d . 1
N N6 0.6139(8) 0.5073(5) 0.8388(2) 0.038(2) Uani d . 1
N N7 0.6930(12) 0.7554(6) 0.7683(3) 0.0631(16) Uani d . 1
N N8 0.8493(13) 0.6946(6) 0.7705(3) 0.0631(16) Uani d . 1
N N9 0.9326(11) 0.6512(6) 0.7852(3) 0.054(3) Uani d . 1
N N10 0.2006(10) -0.0229(6) 0.8014(4) 0.059(3) Uani d . 1
N N11 0.2339(9) 0.0709(6) 0.8292(4) 0.057(3) Uani d . 1
N N12 0.2191(9) 0.1283(6) 0.8541(3) 0.052(3) Uani d . 1
N N13 -0.2288(8) 0.1519(6) 0.8656(2) 0.042(2) Uani d . 1
N N14 -0.1573(9) 0.1800(5) 0.9172(2) 0.043(2) Uani d . 1
N N15 -0.0774(12) 0.1881(6) 0.9451(3) 0.061(3) Uani d . 1
N N16 0.1556(8) -0.0230(5) 0.9975(3) 0.039(2) Uani d . 1
N N17 0.0546(9) -0.0626(5) 0.9537(3) 0.043(2) Uani d . 1
N N18 -0.0095(11) -0.0639(5) 0.9212(3) 0.050(3) Uani d . 1
O O1 0.8656(6) 0.6927(4) 0.96328(19) 0.0357(15) Uani d . 1
O O2 0.5702(10) 0.4339(7) 0.7910(3) 0.086(4) Uani d . 1
O O3 1.0675(12) 0.7299(6) 0.7617(4) 0.089(4) Uani d . 1
O O4 0.4157(9) 0.1489(9) 0.8535(6) 0.131(7) Uani d . 1
O O5 -0.1108(16) 0.3065(6) 0.9432(4) 0.110(6) Uani d . 1
O O6 -0.1551(10) -0.1217(6) 0.9537(3) 0.069(3) Uani d . 1
Ag Ag1 0.59725(6) 0.59321(4) 0.87556(2) 0.03496(18) Uani d . 1
Ag Ag2 0.87267(7) 0.56607(4) 0.81599(2) 0.03796(19) Uani d . 1
Ag Ag3 0.76457(6) 0.70684(4) 0.84834(2) 0.03773(19) Uani d . 1
Ag Ag4 0.07471(7) -0.01871(4) 0.87596(2) 0.0431(2) Uani d . 1
Ag Ag5 0.04369(7) 0.13779(4) 0.87100(2) 0.0409(2) Uani d . 1
Ag Ag6 0.01474(9) 0.09364(5) 0.95625(2) 0.0493(2) Uani d . 1

loop_
_atom_site_aniso_label
_atom_site_aniso_U_11
_atom_site_aniso_U_22
_atom_site_aniso_U_33
_atom_site_aniso_U_12
_atom_site_aniso_U_13
_atom_site_aniso_U_23
C1 0.040(4) 0.067(4) 0.043(4) -0.004(3) 0.002(3) -0.030(3)
C2 0.018(4) 0.038(5) 0.040(6) -0.001(4) -0.005(4) -0.008(4)
C3 0.034(5) 0.036(5) 0.025(4) 0.008(4) -0.003(4) -0.009(4)
C4 0.032(5) 0.040(5) 0.028(5) 0.003(4) -0.006(4) -0.016(4)
C5 0.020(4) 0.052(6) 0.030(5) -0.004(4) -0.012(4) -0.012(4)
C6 0.062(5) 0.068(5) 0.093(7) 0.014(4) -0.022(5) -0.018(5)
C7 0.068(2) 0.092(3) 0.075(3) 0.017(2) -0.006(2) -0.017(2)
C8 0.068(2) 0.092(3) 0.075(3) 0.017(2) -0.006(2) -0.017(2)
C9 0.068(2) 0.092(3) 0.075(3) 0.017(2) -0.006(2) -0.017(2)
C10 0.040(4) 0.067(4) 0.043(4) -0.004(3) 0.002(3) -0.030(3)
C11 0.054(7) 0.064(8) 0.031(5) -0.006(6) 0.001(5) -0.024(5)
C12 0.063(8) 0.058(8) 0.048(7) 0.001(7) 0.025(6) 0.006(6)
C13 0.096(13) 0.048(8) 0.092(12) 0.021(8) 0.028(10) 0.018(8)
C14 0.044(6) 0.044(6) 0.047(6) 0.010(5) 0.007(5) 0.006(5)
C15 0.062(5) 0.068(5) 0.093(7) 0.014(4) -0.022(5) -0.018(5)
C16 0.068(2) 0.092(3) 0.075(3) 0.017(2) -0.006(2) -0.017(2)
C17 0.068(2) 0.092(3) 0.075(3) 0.017(2) -0.006(2) -0.017(2)
C18 0.068(2) 0.092(3) 0.075(3) 0.017(2) -0.006(2) -0.017(2)
C19 0.040(4) 0.067(4) 0.043(4) -0.004(3) 0.002(3) -0.030(3)
C20 0.060(9) 0.069(9) 0.082(10) -0.012(8) 0.033(8) -0.022(8)
C21 0.093(5) 0.049(3) 0.048(3) -0.008(3) -0.032(3) 0.011(2)
C22 0.093(5) 0.049(3) 0.048(3) -0.008(3) -0.032(3) 0.011(2)
C23 0.093(5) 0.049(3) 0.048(3) -0.008(3) -0.032(3) 0.011(2)
C24 0.062(5) 0.068(5) 0.093(7) 0.014(4) -0.022(5) -0.018(5)
C25 0.068(2) 0.092(3) 0.075(3) 0.017(2) -0.006(2) -0.017(2)
C26 0.068(2) 0.092(3) 0.075(3) 0.017(2) -0.006(2) -0.017(2)
C27 0.068(2) 0.092(3) 0.075(3) 0.017(2) -0.006(2) -0.017(2)
C28 0.075(5) 0.064(4) 0.071(5) 0.020(4) -0.013(4) -0.020(4)
C29 0.041(8) 0.101(13) 0.093(12) 0.015(8) -0.001(8) -0.003(10)
C30 0.053(8) 0.049(8) 0.109(13) -0.001(6) 0.044(9) -0.014(8)
C31 0.052(8) 0.069(9) 0.091(11) 0.011(7) 0.026(8) -0.025(8)
C32 0.042(6) 0.049(7) 0.057(7) 0.015(5) 0.002(6) 0.004(6)
C33 0.075(5) 0.064(4) 0.071(5) 0.020(4) -0.013(4) -0.020(4)
C34 0.068(2) 0.092(3) 0.075(3) 0.017(2) -0.006(2) -0.017(2)
C35 0.068(2) 0.092(3) 0.075(3) 0.017(2) -0.006(2) -0.017(2)
C36 0.068(2) 0.092(3) 0.075(3) 0.017(2) -0.006(2) -0.017(2)
C37 0.075(5) 0.064(4) 0.071(5) 0.020(4) -0.013(4) -0.020(4)
C38 0.144(17) 0.077(10) 0.044(7) 0.079(12) -0.041(9) -0.031(7)
C39 0.096(13) 0.104(13) 0.044(7) 0.069(11) 0.022(8) 0.004(8)
C40 0.039(6) 0.091(10) 0.042(7) 0.035(7) 0.005(5) 0.015(6)
C41 0.044(6) 0.043(6) 0.032(5) 0.019(5) 0.002(5) 0.003(4)
C42 0.075(5) 0.064(4) 0.071(5) 0.020(4) -0.013(4) -0.020(4)
C43 0.068(2) 0.092(3) 0.075(3) 0.017(2) -0.006(2) -0.017(2)
C44 0.068(2) 0.092(3) 0.075(3) 0.017(2) -0.006(2) -0.017(2)
C45 0.068(2) 0.092(3) 0.075(3) 0.017(2) -0.006(2) -0.017(2)
C46 0.068(9) 0.069(9) 0.073(9) -0.039(8) -0.030(8) 0.039(8)
C47 0.066(8) 0.039(6) 0.043(6) -0.010(6) -0.020(6) 0.010(5)
C48 0.055(7) 0.039(6) 0.037(5) 0.012(5) -0.009(5) 0.007(4)
C49 0.054(7) 0.043(6) 0.032(5) 0.006(5) -0.009(5) 0.010(5)
C50 0.070(8) 0.041(6) 0.039(6) 0.014(6) -0.011(6) -0.001(5)
C51 0.056(7) 0.044(6) 0.049(7) -0.001(6) -0.015(6) 0.000(5)
C52 0.068(2) 0.092(3) 0.075(3) 0.017(2) -0.006(2) -0.017(2)
C53 0.068(2) 0.092(3) 0.075(3) 0.017(2) -0.006(2) -0.017(2)
C54 0.049(7) 0.071(8) 0.041(6) 0.004(6) -0.015(5) -0.007(6)
C55 0.123(3) 0.301(7) 0.206(5) -0.059(4) -0.017(3) 0.105(5)
C56 0.123(3) 0.301(7) 0.206(5) -0.059(4) -0.017(3) 0.105(5)
Cl1 0.123(3) 0.301(7) 0.206(5) -0.059(4) -0.017(3) 0.105(5)
Cl2 0.123(3) 0.301(7) 0.206(5) -0.059(4) -0.017(3) 0.105(5)
Cl3 0.123(3) 0.301(7) 0.206(5) -0.059(4) -0.017(3) 0.105(5)
Cl4 0.123(3) 0.301(7) 0.206(5) -0.059(4) -0.017(3) 0.105(5)
F1 0.094(2) 0.154(3) 0.102(2) 0.010(2) -0.0124(17) -0.026(2)
F2 0.094(2) 0.154(3) 0.102(2) 0.010(2) -0.0124(17) -0.026(2)
F3 0.094(2) 0.154(3) 0.102(2) 0.010(2) -0.0124(17) -0.026(2)
F4 0.094(2) 0.154(3) 0.102(2) 0.010(2) -0.0124(17) -0.026(2)
F5 0.094(2) 0.154(3) 0.102(2) 0.010(2) -0.0124(17) -0.026(2)
F6 0.094(2) 0.154(3) 0.102(2) 0.010(2) -0.0124(17) -0.026(2)
F7 0.094(2) 0.154(3) 0.102(2) 0.010(2) -0.0124(17) -0.026(2)
F8 0.094(2) 0.154(3) 0.102(2) 0.010(2) -0.0124(17) -0.026(2)
F9 0.094(2) 0.154(3) 0.102(2) 0.010(2) -0.0124(17) -0.026(2)
F10 0.094(2) 0.154(3) 0.102(2) 0.010(2) -0.0124(17) -0.026(2)
F11 0.094(2) 0.154(3) 0.102(2) 0.010(2) -0.0124(17) -0.026(2)
F12 0.094(2) 0.154(3) 0.102(2) 0.010(2) -0.0124(17) -0.026(2)
F19 0.094(2) 0.154(3) 0.102(2) 0.010(2) -0.0124(17) -0.026(2)
F20 0.094(2) 0.154(3) 0.102(2) 0.010(2) -0.0124(17) -0.026(2)
F21 0.094(2) 0.154(3) 0.102(2) 0.010(2) -0.0124(17) -0.026(2)
F61 0.094(2) 0.154(3) 0.102(2) 0.010(2) -0.0124(17) -0.026(2)
F62 0.094(2) 0.154(3) 0.102(2) 0.010(2) -0.0124(17) -0.026(2)
F63 0.094(2) 0.154(3) 0.102(2) 0.010(2) -0.0124(17) -0.026(2)
N1 0.030(4) 0.046(5) 0.025(4) 0.005(4) -0.004(3) -0.017(4)
N2 0.022(4) 0.045(5) 0.029(4) 0.002(4) 0.001(3) -0.020(4)
N3 0.033(5) 0.062(6) 0.028(4) -0.003(4) -0.004(4) -0.008(4)
N4 0.081(9) 0.049(6) 0.073(8) 0.023(6) 0.011(7) 0.019(6)
N5 0.050(6) 0.041(5) 0.031(4) 0.010(4) 0.000(4) -0.007(4)
N6 0.044(5) 0.038(4) 0.033(4) 0.000(4) 0.008(4) -0.012(4)
N7 0.093(5) 0.049(3) 0.048(3) -0.008(3) -0.032(3) 0.011(2)
N8 0.093(5) 0.049(3) 0.048(3) -0.008(3) -0.032(3) 0.011(2)
N9 0.071(7) 0.059(6) 0.030(5) 0.002(6) 0.013(5) -0.003(4)
N10 0.055(7) 0.044(6) 0.078(8) 0.009(5) 0.024(6) -0.001(5)
N11 0.034(5) 0.062(7) 0.076(7) 0.007(5) 0.010(5) 0.002(6)
N12 0.031(5) 0.047(5) 0.078(7) 0.009(4) -0.001(5) -0.011(5)
N13 0.027(4) 0.068(6) 0.030(4) 0.006(4) 0.000(4) 0.004(4)
N14 0.058(6) 0.047(5) 0.026(4) 0.021(5) 0.002(4) 0.002(4)
N15 0.097(9) 0.049(6) 0.037(5) 0.039(6) -0.029(6) -0.004(4)
N16 0.041(5) 0.036(5) 0.039(5) 0.003(4) -0.011(4) 0.003(4)
N17 0.051(6) 0.040(5) 0.038(5) 0.001(4) -0.019(4) -0.001(4)
N18 0.077(8) 0.045(5) 0.029(4) 0.013(5) -0.029(5) -0.010(4)
O1 0.032(4) 0.043(4) 0.033(4) -0.001(3) 0.001(3) -0.003(3)
O2 0.069(7) 0.100(8) 0.088(8) 0.031(6) -0.023(6) -0.069(7)
O3 0.105(10) 0.053(6) 0.110(10) -0.031(6) 0.059(8) -0.010(6)
O4 0.024(5) 0.153(14) 0.217(19) 0.024(7) -0.005(8) -0.098(14)
O5 0.172(15) 0.076(7) 0.082(8) 0.075(9) -0.061(9) -0.038(6)
O6 0.083(7) 0.074(6) 0.051(5) -0.035(6) -0.029(5) 0.031(5)
Ag1 0.0288(3) 0.0425(4) 0.0336(4) 0.0009(3) -0.0006(3) -0.0167(3)
Ag2 0.0350(4) 0.0486(4) 0.0303(4) 0.0072(3) 0.0018(3) 0.0014(3)
Ag3 0.0307(4) 0.0523(4) 0.0302(4) 0.0047(3) -0.0042(3) -0.0069(3)
Ag4 0.0429(4) 0.0467(4) 0.0397(4) 0.0072(3) -0.0063(3) -0.0003(3)
Ag5 0.0341(4) 0.0466(4) 0.0420(4) 0.0123(3) -0.0021(3) -0.0018(4)
Ag6 0.0672(6) 0.0403(4) 0.0402(4) 0.0188(4) -0.0191(4) -0.0054(3)

loop_
_atom_type_symbol
_atom_type_description
_atom_type_scat_dispersion_real
_atom_type_scat_dispersion_imag
_atom_type_scat_source
C C 0.0181 0.0091 'International Tables Vol C Tables 4.2.6.8 and 6.1.1.4'
H H 0.0000 0.0000 'International Tables Vol C Tables 4.2.6.8 and 6.1.1.4'
Ag Ag 0.1306 4.2820 'International Tables Vol C Tables 4.2.6.8 and 6.1.1.4'
Cl Cl 0.3639 0.7018 'International Tables Vol C Tables 4.2.6.8 and 6.1.1.4'
F F 0.0727 0.0534 'International Tables Vol C Tables 4.2.6.8 and 6.1.1.4'
N N 0.0311 0.0180 'International Tables Vol C Tables 4.2.6.8 and 6.1.1.4'
O O 0.0492 0.0322 'International Tables Vol C Tables 4.2.6.8 and 6.1.1.4'

loop_
_geom_angle_atom_site_label_1
_geom_angle_atom_site_label_2
_geom_angle_atom_site_label_3
_geom_angle
F3 C1 F2 103.1(14)
F3 C1 F1 112.5(14)
F2 C1 F1 97.3(12)
F3 C1 C2 114.4(11)
F2 C1 C2 119.9(12)
F1 C1 C2 108.4(12)
O1 C2 N3 128.9(10)
O1 C2 C1 117.5(9)
N3 C2 C1 113.4(10)
C4 C3 N2 105.8(9)
C3 C4 N1 107.2(9)
N2 C5 N1 105.2(8)
N2 C5 Ag1 123.3(7)
N1 C5 Ag1 131.5(7)
C9 C6 C7 112.8(15)
C9 C6 N1 109.1(13)
C7 C6 N1 105.7(16)
C9 C6 C8 112.9(18)
C7 C6 C8 108.5(14)
N1 C6 C8 107.5(13)
F5 C10 F7 118.1(13)
F5 C10 F8 97.8(13)
F7 C10 F8 91.0(10)
F5 C10 C11 124.2(12)
F7 C10 C11 111.1(12)
F8 C10 C11 106.2(11)
O2 C11 N6 125.5(13)
O2 C11 C10 119.6(11)
N6 C11 C10 114.5(10)
N5 C12 C13 107.2(13)
C12 C13 N4 106.4(12)
N4 C14 N5 104.3(11)
N4 C14 Ag2 131.7(10)
N5 C14 Ag2 123.9(8)
C18 C15 N4 109.0(14)
C18 C15 C17 109.8(16)
N4 C15 C17 107.8(14)
C18 C15 C16 122.4(15)
N4 C15 C16 108.2(14)
C17 C15 C16 98.6(14)
F19 C19 F20 104.4(12)
F19 C19 F21 114.1(13)
F20 C19 F21 103.8(14)
F19 C19 C20 110.1(14)
F20 C19 C20 110.4(12)
F21 C19 C20 113.5(12)
O3 C20 N9 128.5(18)
O3 C20 C19 115.6(14)
N9 C20 C19 115.9(14)
C22 C21 N8 110.0(17)
C21 C22 N7 107.6(12)
N7 C23 N8 104.2(12)
N7 C23 Ag3 135.4(14)
N8 C23 Ag3 120.3(10)
C27 C24 N7 114.4(13)
C27 C24 C26 103.2(15)
N7 C24 C26 110.0(13)
C27 C24 C25 118.2(15)
N7 C24 C25 103.7(14)
C26 C24 C25 107.3(14)
F11 C28 F12 105.0(17)
F11 C28 F10 113.6(15)
F12 C28 F10 105.7(14)
F11 C28 C29 108.9(13)
F12 C28 C29 108.8(15)
F10 C28 C29 114.2(15)
O4 C29 N12 133.3(18)
O4 C29 C28 111.6(16)
N12 C29 C28 115.1(14)
C31 C30 N11 104.0(13)
C30 C31 N10 107.8(13)
N11 C32 N10 104.8(12)
N11 C32 Ag4 126.0(10)
N10 C32 Ag4 128.3(10)
C34 C33 N10 110.6(16)
C34 C33 C35 108.0(14)
N10 C33 C35 109.0(13)
C34 C33 C36 110.3(14)
N10 C33 C36 107.2(13)
C35 C33 C36 111.7(17)
F4 C37 F9 128.9(17)
F4 C37 C38 112.1(14)
F9 C37 C38 119.0(14)
F4 C37 F6 70.2(12)
F9 C37 F6 95.0(15)
C38 C37 F6 104.5(14)
O5 C38 N15 128.3(15)
O5 C38 C37 119.5(15)
N15 C38 C37 112.2(11)
C40 C39 N14 106.9(11)
C39 C40 N13 105.9(12)
N13 C41 N14 102.8(10)
N13 C41 Ag5 138.0(8)
N14 C41 Ag5 119.0(9)
C43 C42 N13 109.1(15)
C43 C42 C45 108.1(13)
N13 C42 C45 110.2(13)
C43 C42 C44 112.1(15)
N13 C42 C44 105.3(12)
C45 C42 C44 112.1(16)
F62 C46 F61 113.5(15)
F62 C46 F63 105.2(14)
F61 C46 F63 100.4(14)
F62 C46 C47 114.1(14)
F61 C46 C47 115.1(13)
F63 C46 C47 106.8(13)
O6 C47 N18 128.7(11)
O6 C47 C46 117.3(12)
N18 C47 C46 114.0(11)
C49 C48 N17 105.2(10)
N16 C49 C48 106.0(9)
N17 C50 N16 105.3(10)
N17 C50 Ag6 123.4(9)
N16 C50 Ag6 131.3(9)
C54 C51 N16 110.3(10)
C54 C51 C53 111.4(12)
N16 C51 C53 108.1(12)
C54 C51 C52 111.7(12)
N16 C51 C52 107.8(11)
C53 C51 C52 107.3(13)
Cl2 C55 Cl1 99.2(12)
Cl4 C56 Cl3 96.9(12)
C37 F4 F6 67.1(13)
C37 F6 F4 42.7(9)
C10 F7 F8 47.1(8)
C10 F8 F7 41.9(7)
C5 N1 C4 109.5(8)
C5 N1 C6 125.2(9)
C4 N1 C6 125.3(10)
C5 N2 C3 112.3(8)
C5 N2 N3 122.5(8)
C3 N2 N3 125.0(9)
C2 N3 N2 113.6(8)
C2 N3 Ag3 132.9(8)
N2 N3 Ag3 112.3(6)
C14 N4 C13 110.5(13)
C14 N4 C15 126.8(14)
C13 N4 C15 122.6(13)
C12 N5 C14 111.5(11)
C12 N5 N6 125.4(11)
C14 N5 N6 123.0(10)
C11 N6 N5 112.5(9)
C11 N6 Ag1 131.9(9)
N5 N6 Ag1 115.5(6)
C23 N7 C22 106.6(14)
C23 N7 C24 125.5(14)
C22 N7 C24 127.8(12)
C21 N8 C23 111.3(13)
C21 N8 N9 127.6(15)
C23 N8 N9 121.1(10)
C20 N9 N8 112.1(13)
C20 N9 Ag2 131.9(12)
N8 N9 Ag2 115.7(9)
C32 N10 C31 111.6(12)
C32 N10 C33 125.5(12)
C31 N10 C33 122.9(13)
C32 N11 C30 111.6(12)
C32 N11 N12 122.5(11)
C30 N11 N12 124.6(11)
C29 N12 N11 112.9(11)
C29 N12 Ag5 135.8(11)
N11 N12 Ag5 111.2(7)
C41 N13 C40 113.6(10)
C41 N13 C42 126.6(11)
C40 N13 C42 119.7(11)
C41 N14 N15 121.9(10)
C41 N14 C39 110.7(11)
N15 N14 C39 127.1(11)
C38 N15 N14 112.8(10)
C38 N15 Ag6 133.8(10)
N14 N15 Ag6 112.7(7)
C50 N16 C49 110.9(10)
C50 N16 C51 125.9(10)
C49 N16 C51 123.1(9)
C50 N17 C48 112.5(9)
C50 N17 N18 122.6(10)
C48 N17 N18 124.7(9)
C47 N18 N17 113.2(10)
C47 N18 Ag4 133.1(7)
N17 N18 Ag4 113.6(9)
C5 Ag1 N6 175.5(4)
C5 Ag1 Ag3 76.0(3)
N6 Ag1 Ag3 106.4(3)
C14 Ag2 N9 172.9(4)
C14 Ag2 Ag3 115.0(3)
N9 Ag2 Ag3 71.2(3)
C23 Ag3 N3 170.2(5)
C23 Ag3 Ag1 113.4(4)
N3 Ag3 Ag1 75.8(3)
C23 Ag3 Ag2 75.6(4)
N3 Ag3 Ag2 110.9(3)
Ag1 Ag3 Ag2 77.22(3)
C32 Ag4 N18 172.0(4)
C32 Ag4 Ag5 74.1(3)
N18 Ag4 Ag5 113.4(3)
C41 Ag5 N12 174.2(4)
C41 Ag5 Ag4 104.8(3)
N12 Ag5 Ag4 79.5(3)
C41 Ag5 Ag6 74.7(3)
N12 Ag5 Ag6 110.6(3)
Ag4 Ag5 Ag6 72.34(3)
C50 Ag6 N15 171.7(6)
C50 Ag6 Ag5 115.3(3)
N15 Ag6 Ag5 69.6(3)

loop_
_geom_bond_atom_site_label_1
_geom_bond_atom_site_label_2
_geom_bond_distance
C1 F3 1.254(18)
C1 F2 1.30(2)
C1 F1 1.33(2)
C1 C2 1.522(16)
C2 O1 1.218(13)
C2 N3 1.339(14)
C3 C4 1.381(16)
C3 N2 1.402(12)
C4 N1 1.428(12)
C5 N2 1.364(13)
C5 N1 1.385(14)
C5 Ag1 2.076(10)
C6 C9 1.48(3)
C6 C7 1.49(2)
C6 N1 1.51(2)
C6 C8 1.55(2)
C10 F5 1.225(17)
C10 F7 1.329(17)
C10 F8 1.456(19)
C10 C11 1.498(19)
C11 O2 1.254(15)
C11 N6 1.331(15)
C12 N5 1.357(17)
C12 C13 1.36(2)
C13 N4 1.40(2)
C14 N4 1.356(16)
C14 N5 1.373(17)
C14 Ag2 2.081(12)
C15 C18 1.52(2)
C15 N4 1.49(2)
C15 C17 1.55(3)
C15 C16 1.56(2)
C19 F19 1.30(2)
C19 F20 1.310(19)
C19 F21 1.292(19)
C19 C20 1.52(2)
C20 O3 1.26(2)
C20 N9 1.35(2)
C21 C22 1.26(2)
C21 N8 1.353(18)
C22 N7 1.50(2)
C23 N7 1.361(17)
C23 N8 1.40(2)
C23 Ag3 2.061(14)
C24 C27 1.54(2)
C24 N7 1.54(2)
C24 C26 1.58(3)
C24 C25 1.60(3)
C28 F11 1.29(2)
C28 F12 1.33(2)
C28 F10 1.32(2)
C28 C29 1.60(2)
C29 O4 1.24(2)
C29 N12 1.31(2)
C30 C31 1.33(2)
C30 N11 1.437(19)
C31 N10 1.39(2)
C32 N11 1.320(18)
C32 N10 1.331(18)
C32 Ag4 2.092(13)
C33 C34 1.50(2)
C33 N10 1.54(2)
C33 C35 1.54(3)
C33 C36 1.54(2)
C37 F4 1.173(19)
C37 F9 1.25(2)
C37 C38 1.56(2)
C37 F6 1.59(2)
C38 O5 1.214(17)
C38 N15 1.34(2)
C39 C40 1.34(2)
C39 N14 1.41(2)
C40 N13 1.391(15)
C41 N13 1.346(15)
C41 N14 1.379(14)
C41 Ag5 2.094(12)
C42 C43 1.48(3)
C42 N13 1.519(18)
C42 C45 1.56(2)
C42 C44 1.56(2)
C46 F62 1.32(2)
C46 F61 1.31(2)
C46 F63 1.47(2)
C46 C47 1.498(18)
C47 O6 1.267(17)
C47 N18 1.351(18)
C48 C49 1.383(17)
C48 N17 1.385(14)
C49 N16 1.384(16)
C50 N17 1.320(16)
C50 N16 1.359(15)
C50 Ag6 2.097(12)
C51 C54 1.497(17)
C51 N16 1.502(15)
C51 C53 1.52(2)
C51 C52 1.60(2)
C55 Cl2 1.787(18)
C55 Cl1 1.829(19)
C56 Cl4 1.786(19)
C56 Cl3 1.871(18)
F4 F6 1.63(2)
F7 F8 1.988(15)
N2 N3 1.409(13)
N3 Ag3 2.150(9)
N5 N6 1.420(14)
N6 Ag1 2.131(8)
N8 N9 1.392(17)
N9 Ag2 2.103(11)
N11 N12 1.436(16)
N12 Ag5 2.162(10)
N14 N15 1.395(15)
N15 Ag6 2.148(9)
N17 N18 1.405(12)
N18 Ag4 2.109(12)
Ag1 Ag3 3.0984(12)
Ag2 Ag3 3.2067(11)
Ag4 Ag5 3.0257(12)
Ag5 Ag6 3.2394(13)

loop_
_geom_torsion_atom_site_label_1
_geom_torsion_atom_site_label_2
_geom_torsion_atom_site_label_3
_geom_torsion_atom_site_label_4
_geom_torsion
F3 C1 C2 O1 -41.4(18)
F2 C1 C2 O1 -164.7(12)
F1 C1 C2 O1 85.1(13)
F3 C1 C2 N3 134.7(14)
F2 C1 C2 N3 11.5(17)
F1 C1 C2 N3 -98.8(13)
N2 C3 C4 N1 0.8(11)
F5 C10 C11 O2 168.9(16)
F7 C10 C11 O2 18.(2)
F8 C10 C11 O2 -79.5(16)
F5 C10 C11 N6 -5.(2)
F7 C10 C11 N6 -155.4(12)
F8 C10 C11 N6 107.0(12)
N5 C12 C13 N4 -1.3(19)
F19 C19 C20 O3 -2.8(18)
F20 C19 C20 O3 -117.4(16)
F21 C19 C20 O3 126.5(15)
F19 C19 C20 N9 175.9(12)
F20 C19 C20 N9 61.2(17)
F21 C19 C20 N9 -54.9(18)
N8 C21 C22 N7 -3.2(17)
F11 C28 C29 O4 -37.(3)
F12 C28 C29 O4 77.(2)
F10 C28 C29 O4 -165.(2)
F11 C28 C29 N12 142.5(18)
F12 C28 C29 N12 -103.5(19)
F10 C28 C29 N12 14.(2)
N11 C30 C31 N10 3.6(19)
F4 C37 C38 O5 41.(3)
F9 C37 C38 O5 -138.(2)
F6 C37 C38 O5 -33.(2)
F4 C37 C38 N15 -140.9(19)
F9 C37 C38 N15 41.(3)
F6 C37 C38 N15 145.0(16)
N14 C39 C40 N13 1.0(18)
F62 C46 C47 O6 2.(2)
F61 C46 C47 O6 136.1(16)
F63 C46 C47 O6 -113.4(15)
F62 C46 C47 N18 -175.6(14)
F61 C46 C47 N18 -42.(2)
F63 C46 C47 N18 68.6(15)
N17 C48 C49 N16 1.2(14)
F9 C37 F4 F6 80.(2)
C38 C37 F4 F6 -98.1(17)
F9 C37 F6 F4 -129.7(17)
C38 C37 F6 F4 108.6(15)
F5 C10 F7 F8 99.4(17)
C11 C10 F7 F8 -107.9(13)
F5 C10 F8 F7 -118.5(14)
C11 C10 F8 F7 112.3(12)
N2 C5 N1 C4 1.0(12)
Ag1 C5 N1 C4 179.6(8)
N2 C5 N1 C6 -179.9(12)
Ag1 C5 N1 C6 -1.3(18)
C3 C4 N1 C5 -1.2(12)
C3 C4 N1 C6 179.7(12)
C9 C6 N1 C5 55.8(19)
C7 C6 N1 C5 -65.8(16)
C8 C6 N1 C5 178.5(12)
C9 C6 N1 C4 -125.2(13)
C7 C6 N1 C4 113.2(14)
C8 C6 N1 C4 -2.5(19)
N1 C5 N2 C3 -0.5(12)
Ag1 C5 N2 C3 -179.3(7)
N1 C5 N2 N3 -175.8(9)
Ag1 C5 N2 N3 5.4(15)
C4 C3 N2 C5 -0.2(12)
C4 C3 N2 N3 175.0(10)
O1 C2 N3 N2 -3.4(17)
C1 C2 N3 N2 -179.0(10)
O1 C2 N3 Ag3 -170.2(9)
C1 C2 N3 Ag3 14.2(15)
C5 N2 N3 C2 -124.6(11)
C3 N2 N3 C2 60.7(14)
C5 N2 N3 Ag3 45.0(13)
C3 N2 N3 Ag3 -129.7(9)
N5 C14 N4 C13 -1.9(17)
Ag2 C14 N4 C13 -178.6(12)
N5 C14 N4 C15 -177.4(15)
Ag2 C14 N4 C15 6.(2)
C12 C13 N4 C14 2.(2)
C12 C13 N4 C15 177.8(15)
C18 C15 N4 C14 62.(2)
C17 C15 N4 C14 -57.(2)
C16 C15 N4 C14 -163.1(15)
C18 C15 N4 C13 -113.2(19)
C17 C15 N4 C13 127.6(18)
C16 C15 N4 C13 22.(2)
C13 C12 N5 C14 0.1(17)
C13 C12 N5 N6 -179.0(12)
N4 C14 N5 C12 1.1(15)
Ag2 C14 N5 C12 178.1(9)
N4 C14 N5 N6 -179.7(10)
Ag2 C14 N5 N6 -2.7(16)
O2 C11 N6 N5 1.8(19)
C10 C11 N6 N5 174.9(10)
O2 C11 N6 Ag1 -176.6(12)
C10 C11 N6 Ag1 -3.4(17)
C12 N5 N6 C11 -74.5(14)
C14 N5 N6 C11 106.4(13)
C12 N5 N6 Ag1 104.2(11)
C14 N5 N6 Ag1 -74.9(12)
N8 C23 N7 C22 -5.3(14)
Ag3 C23 N7 C22 170.3(12)
N8 C23 N7 C24 178.2(12)
Ag3 C23 N7 C24 -6.(2)
C21 C22 N7 C23 5.6(16)
C21 C22 N7 C24 -178.0(13)
C27 C24 N7 C23 -126.8(17)
C26 C24 N7 C23 -11.(2)
C25 C24 N7 C23 103.2(17)
C27 C24 N7 C22 57.(2)
C26 C24 N7 C22 173.0(14)
C25 C24 N7 C22 -72.6(17)
C22 C21 N8 C23 -0.1(18)
C22 C21 N8 N9 178.6(13)
N7 C23 N8 C21 3.7(16)
Ag3 C23 N8 C21 -172.7(10)
N7 C23 N8 N9 -175.1(12)
Ag3 C23 N8 N9 8.4(17)
O3 C20 N9 N8 -4.(2)
C19 C20 N9 N8 177.8(11)
O3 C20 N9 Ag2 -176.6(12)
C19 C20 N9 Ag2 4.9(19)
C21 N8 N9 C20 57.1(18)
C23 N8 N9 C20 -124.3(14)
C21 N8 N9 Ag2 -128.8(13)
C23 N8 N9 Ag2 49.8(14)
N11 C32 N10 C31 -2.4(16)
Ag4 C32 N10 C31 -172.2(11)
N11 C32 N10 C33 179.4(13)
Ag4 C32 N10 C33 10.(2)
C30 C31 N10 C32 -1.(2)
C30 C31 N10 C33 177.2(15)
C34 C33 N10 C32 178.9(14)
C35 C33 N10 C32 -62.5(19)
C36 C33 N10 C32 59.(2)
C34 C33 N10 C31 1.(2)
C35 C33 N10 C31 119.5(17)
C36 C33 N10 C31 -119.5(17)
N10 C32 N11 C30 4.7(16)
Ag4 C32 N11 C30 174.9(10)
N10 C32 N11 N12 172.8(11)
Ag4 C32 N11 N12 -17.1(18)
C31 C30 N11 C32 -5.4(18)
C31 C30 N11 N12 -173.1(13)
O4 C29 N12 N11 1.(3)
C28 C29 N12 N11 -178.3(13)
O4 C29 N12 Ag5 176.(2)
C28 C29 N12 Ag5 -4.(3)
C32 N11 N12 C29 143.5(15)
C30 N11 N12 C29 -50.(2)
C32 N11 N12 Ag5 -32.3(15)
C30 N11 N12 Ag5 134.2(12)
N14 C41 N13 C40 -1.5(14)
Ag5 C41 N13 C40 -176.3(11)
N14 C41 N13 C42 176.7(12)
Ag5 C41 N13 C42 2.(2)
C39 C40 N13 C41 0.3(17)
C39 C40 N13 C42 -178.0(14)
C43 C42 N13 C41 132.7(14)
C45 C42 N13 C41 14.(2)
C44 C42 N13 C41 -106.8(15)
C43 C42 N13 C40 -49.2(17)
C45 C42 N13 C40 -167.7(14)
C44 C42 N13 C40 71.3(17)
N13 C41 N14 N15 177.0(10)
Ag5 C41 N14 N15 -7.0(15)
N13 C41 N14 C39 2.2(14)
Ag5 C41 N14 C39 178.1(10)
C40 C39 N14 C41 -2.1(18)
C40 C39 N14 N15 -176.6(12)
O5 C38 N15 N14 -1.(3)
C37 C38 N15 N14 -179.1(14)
O5 C38 N15 Ag6 167.8(18)
C37 C38 N15 Ag6 -11.(3)
C41 N14 N15 C38 116.9(16)
C39 N14 N15 C38 -69.(2)
C41 N14 N15 Ag6 -54.2(14)
C39 N14 N15 Ag6 119.8(14)
N17 C50 N16 C49 -1.6(15)
Ag6 C50 N16 C49 175.4(10)
N17 C50 N16 C51 174.9(12)
Ag6 C50 N16 C51 -8.(2)
C48 C49 N16 C50 0.2(14)
C48 C49 N16 C51 -176.5(11)
C54 C51 N16 C50 179.3(12)
C53 C51 N16 C50 57.3(17)
C52 C51 N16 C50 -58.5(16)
C54 C51 N16 C49 -4.6(17)
C53 C51 N16 C49 -126.6(13)
C52 C51 N16 C49 117.6(13)
N16 C50 N17 C48 2.4(16)
Ag6 C50 N17 C48 -174.8(10)
N16 C50 N17 N18 -172.3(11)
Ag6 C50 N17 N18 10.5(19)
C49 C48 N17 C50 -2.4(15)
C49 C48 N17 N18 172.2(12)
O6 C47 N18 N17 2.(2)
C46 C47 N18 N17 179.7(12)
O6 C47 N18 Ag4 179.8(11)
C46 C47 N18 Ag4 -2.5(19)
C50 N17 N18 C47 -116.5(14)
C48 N17 N18 C47 69.5(16)
C50 N17 N18 Ag4 65.3(14)
C48 N17 N18 Ag4 -108.7(12)
N2 C5 Ag1 N6 90.(5)
N1 C5 Ag1 N6 -89.(5)
N2 C5 Ag1 Ag3 -33.3(8)
N1 C5 Ag1 Ag3 148.4(11)
C11 N6 Ag1 C5 141.(5)
N5 N6 Ag1 C5 -37.(5)
C11 N6 Ag1 Ag3 -96.6(11)
N5 N6 Ag1 Ag3 85.1(7)
N4 C14 Ag2 N9 75.(4)
N5 C14 Ag2 N9 -101.(4)
N4 C14 Ag2 Ag3 -136.4(12)
N5 C14 Ag2 Ag3 47.5(11)
C20 N9 Ag2 C14 -91.(4)
N8 N9 Ag2 C14 96.(4)
C20 N9 Ag2 Ag3 118.6(13)
N8 N9 Ag2 Ag3 -54.1(8)
N7 C23 Ag3 N3 -78.(4)
N8 C23 Ag3 N3 97.(3)
N7 C23 Ag3 Ag1 80.2(15)
N8 C23 Ag3 Ag1 -104.7(11)
N7 C23 Ag3 Ag2 149.2(16)
N8 C23 Ag3 Ag2 -35.7(10)
C2 N3 Ag3 C23 -83.(4)
N2 N3 Ag3 C23 110.(3)
C2 N3 Ag3 Ag1 117.9(11)
N2 N3 Ag3 Ag1 -49.0(7)
C2 N3 Ag3 Ag2 47.9(11)
N2 N3 Ag3 Ag2 -119.0(7)
C5 Ag1 Ag3 C23 -140.0(6)
N6 Ag1 Ag3 C23 44.0(6)
C5 Ag1 Ag3 N3 36.3(4)
N6 Ag1 Ag3 N3 -139.7(4)
C5 Ag1 Ag3 Ag2 152.1(3)
N6 Ag1 Ag3 Ag2 -24.0(3)
C14 Ag2 Ag3 C23 -136.3(6)
N9 Ag2 Ag3 C23 39.8(6)
C14 Ag2 Ag3 N3 51.3(5)
N9 Ag2 Ag3 N3 -132.5(4)
C14 Ag2 Ag3 Ag1 -17.8(4)
N9 Ag2 Ag3 Ag1 158.3(4)
N11 C32 Ag4 N18 -121.(3)
N10 C32 Ag4 N18 46.(4)
N11 C32 Ag4 Ag5 39.4(10)
N10 C32 Ag4 Ag5 -152.8(13)
C47 N18 Ag4 C32 -104.(4)
N17 N18 Ag4 C32 74.(4)
C47 N18 Ag4 Ag5 96.4(11)
N17 N18 Ag4 Ag5 -85.8(7)
N13 C41 Ag5 N12 56.(5)
N14 C41 Ag5 N12 -119.(4)
N13 C41 Ag5 Ag4 -81.9(13)
N14 C41 Ag5 Ag4 104.0(8)
N13 C41 Ag5 Ag6 -148.4(13)
N14 C41 Ag5 Ag6 37.4(8)
C29 N12 Ag5 C41 90.(5)
N11 N12 Ag5 C41 -95.(4)
C29 N12 Ag5 Ag4 -131.3(17)
N11 N12 Ag5 Ag4 43.1(8)
C29 N12 Ag5 Ag6 -64.9(17)
N11 N12 Ag5 Ag6 109.6(8)
C32 Ag4 Ag5 C41 140.6(5)
N18 Ag4 Ag5 C41 -42.2(4)
C32 Ag4 Ag5 N12 -35.4(5)
N18 Ag4 Ag5 N12 141.8(4)
C32 Ag4 Ag5 Ag6 -151.2(4)
N18 Ag4 Ag5 Ag6 26.0(3)
N17 C50 Ag6 N15 70.(3)
N16 C50 Ag6 N15 -106.(3)
N17 C50 Ag6 Ag5 -55.4(13)
N16 C50 Ag6 Ag5 128.2(12)
C38 N15 Ag6 C50 120.(3)
N14 N15 Ag6 C50 -71.(3)
C38 N15 Ag6 Ag5 -111.2(18)
N14 N15 Ag6 Ag5 57.4(8)
C41 Ag5 Ag6 C50 130.5(6)
N12 Ag5 Ag6 C50 -52.0(5)
Ag4 Ag5 Ag6 C50 19.1(5)
C41 Ag5 Ag6 N15 -42.4(5)
N12 Ag5 Ag6 N15 135.1(5)
Ag4 Ag5 Ag6 N15 -153.8(4)
